data_1007081
loop_
_publ_author_name
'Grenier, J C'
'Martin, C'
'Durif, A'

_publ_section_title
;
Etude cristallographique des orthoniobates et orthotantalates de lithium
;
_journal_coden_ASTM BUFCAE
_journal_name_full
;
Bulletin de la Societe Francaise de Mineralogie et de Cristallographie
(72,1949-100,1977)
;
_journal_page_first 316
_journal_page_last 320
_journal_volume 87
_journal_year 1964
_chemical_formula_structural 'Li3 Nb O4'
_chemical_formula_sum 'Li3 Nb O4'
_chemical_name_systematic 'Trilithium niobium oxide'
_space_group_IT_number 197
_symmetry_cell_setting cubic
_symmetry_Int_Tables_number 197
_symmetry_space_group_name_Hall 'I 2 2 3'
_symmetry_space_group_name_H-M 'I 2 3'
_cell_angle_alpha 90
_cell_angle_beta 90
_cell_angle_gamma 90
_cell_formula_units_Z 8
_cell_length_a 8.429(2)
_cell_length_b 8.429(2)
_cell_length_c 8.429(2)
_cell_volume 598.9
_cod_database_code 1007081

loop_
_symmetry_equiv_pos_as_xyz
x,y,z
y,z,x
z,x,y
x,-y,-z
y,-z,-x
z,-x,-y
-x,y,-z
-y,z,-x
-z,x,-y
-x,-y,z
-y,-z,x
-z,-x,y
1/2+x,1/2+y,1/2+z
1/2+y,1/2+z,1/2+x
1/2+z,1/2+x,1/2+y
1/2+x,1/2-y,1/2-z
1/2+y,1/2-z,1/2-x
1/2+z,1/2-x,1/2-y
1/2-x,1/2+y,1/2-z
1/2-y,1/2+z,1/2-x
1/2-z,1/2+x,1/2-y
1/2-x,1/2-y,1/2+z
1/2-y,1/2-z,1/2+x
1/2-z,1/2-x,1/2+y

loop_
_atom_site_label
_atom_site_type_symbol
_atom_site_symmetry_multiplicity
_atom_site_Wyckoff_symbol
_atom_site_fract_x
_atom_site_fract_y
_atom_site_fract_z
_atom_site_occupancy
_atom_site_attached_hydrogens
_atom_site_calc_flag
Nb1 Nb5+ 8 c 0.14 0.14 0.14 1. 0 d
Li1 Li1+ 24 f 0.375 0.375 0.125 1. 0 d
O1 O2- 8 c 0.39 0.39 0.39 1. 0 d
O2 O2- 24 f 0.35 0.13 0.115 1. 0 d

loop_
_atom_type_symbol
_atom_type_oxidation_number
Nb5+ 5.000
Li1+ 1.000
O2- -2.000
